data_4003496
loop_
_publ_author_name
'Pious, Johnpaul K.'
'Muthu, Chinnadurai'
'Dani, Selgiya'
'Saeki, Akinori'
'Nair, Vijayakumar C.'

_publ_section_title
;
 Bismuth-Based Zero-Dimensional Perovskite-like Materials: Effect of
 Benzylammonium on Dielectric Confinement and Photoconductivity
;
_journal_name_full 'Chemistry of Materials'
_journal_paper_doi 10.1021/acs.chemmater.0c00390
_journal_year 2020
_chemical_formula_moiety 'Bi2 I9, 3(C7 H10 N), I'
_chemical_formula_sum 'C21 H30 Bi2 I10 N3'
_chemical_formula_weight 2011.44
_space_group_crystal_system monoclinic
_space_group_IT_number 15
_space_group_name_Hall '-C 2yc'
_space_group_name_H-M_alt 'C 1 2/c 1'
_atom_sites_solution_hydrogens geom
_audit_creation_method SHELXL-2014/7
_cell_angle_alpha 90
_cell_angle_beta 90.626(3)
_cell_angle_gamma 90
_cell_formula_units_Z 4
_cell_length_a 8.3960(7)
_cell_length_b 23.110(2)
_cell_length_c 22.285(2)
_cell_measurement_reflns_used 9788
_cell_measurement_temperature 180(2)
_cell_measurement_theta_max 28.48
_cell_measurement_theta_min 3.15
_cell_volume 4323.7(6)
_computing_cell_refinement 'APEX3/SAINT (Bruker, 2016)'
_computing_data_collection 'APEX3(Bruker, 2016)'
_computing_data_reduction 'SAINT/XPREP (Bruker, 2016)'
_computing_molecular_graphics 'ORTEP3 (Farrugia, 1997) and Mercury (Bruno et al., 2002)'
_computing_publication_material 'SHELXL-2018/3 (Sheldrick, 2018)'
_computing_structure_refinement 'SHELXL-2018/3 (Sheldrick, 2018)'
_computing_structure_solution 'SHELXT-2014/5 (Sheldrick, 2014)'
_diffrn_ambient_temperature 180(2)
_diffrn_measured_fraction_theta_full 0.998
_diffrn_measured_fraction_theta_max 0.972
_diffrn_measurement_device_type 'Bruker axs kappa apex3 CMOS Diffractometer'
_diffrn_measurement_method '\w and \f scan'
_diffrn_radiation_monochromator graphite
_diffrn_radiation_source 'fine-focus sealed tube'
_diffrn_radiation_type MoK\a
_diffrn_radiation_wavelength 0.71073
_diffrn_reflns_av_R_equivalents 0.0616
_diffrn_reflns_av_unetI/netI 0.0279
_diffrn_reflns_Laue_measured_fraction_full 0.998
_diffrn_reflns_Laue_measured_fraction_max 0.972
_diffrn_reflns_limit_h_max 9
_diffrn_reflns_limit_h_min -9
_diffrn_reflns_limit_k_max 27
_diffrn_reflns_limit_k_min -27
_diffrn_reflns_limit_l_max 26
_diffrn_reflns_limit_l_min -26
_diffrn_reflns_number 42284
_diffrn_reflns_point_group_measured_fraction_full 0.998
_diffrn_reflns_point_group_measured_fraction_max 0.972
_diffrn_reflns_theta_full 24.998
_diffrn_reflns_theta_max 24.998
_diffrn_reflns_theta_min 3.179
_exptl_absorpt_coefficient_mu 15.284
_exptl_absorpt_correction_T_max 0.5634
_exptl_absorpt_correction_T_min 0.4456
_exptl_absorpt_correction_type multi-scan
_exptl_absorpt_process_details 'SADABS (Bruker, 2016)'
_exptl_crystal_colour red
_exptl_crystal_density_diffrn 3.090
_exptl_crystal_description needle
_exptl_crystal_F_000 3492
_exptl_crystal_size_max 0.100
_exptl_crystal_size_mid 0.050
_exptl_crystal_size_min 0.020
_refine_diff_density_max 3.498
_refine_diff_density_min -2.353
_refine_diff_density_rms 0.436
_refine_ls_extinction_method none
_refine_ls_goodness_of_fit_ref 1.115
_refine_ls_hydrogen_treatment constr
_refine_ls_matrix_type full
_refine_ls_number_parameters 181
_refine_ls_number_reflns 3801
_refine_ls_number_restraints 104
_refine_ls_restrained_S_all 1.101
_refine_ls_R_factor_all 0.0880
_refine_ls_R_factor_gt 0.0856
_refine_ls_shift/su_max 0.013
_refine_ls_shift/su_mean 0.002
_refine_ls_structure_factor_coef Fsqd
_refine_ls_weighting_details 'w=1/[\s^2^(Fo^2^)+(0.0049P)^2^+1787.4702P] where P=(Fo^2^+2Fc^2^)/3'
_refine_ls_weighting_scheme calc
_refine_ls_wR_factor_gt 0.1908
_refine_ls_wR_factor_ref 0.1931
_reflns_Friedel_coverage 0.000
_reflns_number_gt 3706
_reflns_number_total 3801
_reflns_threshold_expression 'I > 2\s(I)'
_cod_data_source_file cm0c00390_si_002.cif
_cod_data_source_block B1R1
_cod_original_cell_volume 4323.9(7)
_cod_original_sg_symbol_H-M 'C 2/c'
_cod_database_code 4003496
_shelx_shelxl_version_number 2014/7
_shelx_space_group_comment
;
The symmetry employed for this shelxl refinement is uniquely defined
by the following loop, which should always be used as a source of
symmetry information in preference to the above space-group names.
They are only intended as comments.
;
_shelx_estimated_absorpt_t_min 0.310
_shelx_estimated_absorpt_t_max 0.750

loop_
_space_group_symop_operation_xyz
'x, y, z'
'-x, y, -z+1/2'
'x+1/2, y+1/2, z'
'-x+1/2, y+1/2, -z+1/2'
'-x, -y, -z'
'x, -y, z-1/2'
'-x+1/2, -y+1/2, -z'
'x+1/2, -y+1/2, z-1/2'

loop_
_atom_site_label
_atom_site_type_symbol
_atom_site_fract_x
_atom_site_fract_y
_atom_site_fract_z
_atom_site_U_iso_or_equiv
_atom_site_adp_type
_atom_site_occupancy
_atom_site_site_symmetry_order
_atom_site_calc_flag
_atom_site_refinement_flags_posn
_atom_site_refinement_flags_adp
_atom_site_refinement_flags_occupancy
_atom_site_disorder_assembly
_atom_site_disorder_group
Bi1 Bi 0.48857(15) 0.78374(5) 0.34319(5) 0.0206(3) Uani 1 1 d . . . . .
C1 C 0.516(5) 0.8865(11) 0.6067(14) 0.042(6) Uani 1 1 d D U . . .
C2 C 0.609(5) 0.9214(11) 0.5702(16) 0.047(9) Uani 1 1 d D U . . .
H2 H 0.6872 0.9060 0.5440 0.057 Uiso 1 1 calc R U . . .
C3 C 0.581(4) 0.9807(12) 0.5747(15) 0.041(8) Uani 1 1 d D U . . .
H3 H 0.6393 1.0067 0.5504 0.049 Uiso 1 1 calc R U . . .
C4 C 0.468(5) 1.0028(14) 0.6143(15) 0.050(9) Uani 1 1 d D U . . .
H4 H 0.4394 1.0426 0.6130 0.059 Uiso 1 1 calc R U . . .
C5 C 0.397(5) 0.9657(12) 0.6558(17) 0.050(9) Uani 1 1 d D U . . .
H5 H 0.3384 0.9813 0.6882 0.061 Uiso 1 1 calc R U . . .
C6 C 0.412(5) 0.9058(13) 0.6498(17) 0.052(9) Uani 1 1 d D U . . .
H6 H 0.3533 0.8797 0.6740 0.063 Uiso 1 1 calc R U . . .
C7 C 0.537(5) 0.8219(12) 0.6029(15) 0.046(7) Uani 1 1 d D U . . .
H7A H 0.6516 0.8125 0.6036 0.055 Uiso 1 1 calc R U . . .
H7B H 0.4876 0.8036 0.6384 0.055 Uiso 1 1 calc R U . . .
N1 N 0.463(3) 0.7979(10) 0.5477(11) 0.021(5) Uani 1 1 d D U . . .
H1A H 0.4587 0.7586 0.5505 0.032 Uiso 1 1 calc R U . . .
H1B H 0.5218 0.8081 0.5154 0.032 Uiso 1 1 calc R U . . .
H1C H 0.3622 0.8121 0.5433 0.032 Uiso 1 1 calc R U . . .
I1 I 0.5000 0.89013(12) 0.2500 0.0447(9) Uani 1 2 d S T P . .
I2 I 0.7464(3) 0.83226(9) 0.42139(9) 0.0283(5) Uani 1 1 d . . . . .
I3 I 0.4636(3) 0.67952(9) 0.41923(10) 0.0304(5) Uani 1 1 d . . . . .
I4 I 0.2339(3) 0.84456(10) 0.40946(10) 0.0320(5) Uani 1 1 d . . . . .
I5 I 0.2454(3) 0.73147(10) 0.24542(10) 0.0342(5) Uani 1 1 d . . . . .
C8 C 0.0000 0.9213(19) 0.7500 0.059(14) Uani 1 2 d DS TU P . .
H8 H 0.0000 0.8802 0.7500 0.071 Uiso 1 2 calc R U P . .
C9 C 0.099(4) 0.9497(12) 0.7905(16) 0.044(8) Uani 1 1 d D U . . .
H9 H 0.1601 0.9287 0.8192 0.053 Uiso 1 1 calc R U . . .
C10 C 0.107(4) 1.0099(12) 0.7881(17) 0.050(9) Uani 1 1 d D U . . .
H10 H 0.1823 1.0307 0.8116 0.060 Uiso 1 1 calc R U . . .
C11 C 0.0000 1.0386(17) 0.7500 0.068(12) Uani 1 2 d DS TU P . .
C12 C -0.046(10) 1.0995(19) 0.767(3) 0.058(14) Uani 0.5 1 d D U P A -1
H12A H -0.1628 1.1047 0.7641 0.069 Uiso 0.5 1 calc R U P A -1
H12B H -0.0111 1.1082 0.8087 0.069 Uiso 0.5 1 calc R U P A -1
N2 N 0.036(9) 1.1375(18) 0.724(3) 0.050(16) Uani 0.5 1 d D U P A -1
H2A H -0.0188 1.1714 0.7205 0.075 Uiso 0.5 1 calc R U P A -1
H2B H 0.0402 1.1198 0.6878 0.075 Uiso 0.5 1 calc R U P A -1
H2C H 0.1364 1.1449 0.7377 0.075 Uiso 0.5 1 calc R U P A -1
I6 I 0.0610(10) 0.9955(3) 0.5352(4) 0.082(2) Uani 0.5 1 d . . P . .

loop_
_atom_site_aniso_label
_atom_site_aniso_U_11
_atom_site_aniso_U_22
_atom_site_aniso_U_33
_atom_site_aniso_U_23
_atom_site_aniso_U_13
_atom_site_aniso_U_12
Bi1 0.0261(6) 0.0217(5) 0.0140(5) 0.0001(4) 0.0019(5) -0.0004(5)
C1 0.066(15) 0.028(8) 0.032(11) -0.003(6) -0.005(10) -0.007(7)
C2 0.075(17) 0.026(9) 0.041(15) -0.005(8) 0.005(14) -0.005(9)
C3 0.064(17) 0.027(9) 0.031(13) -0.005(8) -0.001(13) -0.006(8)
C4 0.08(2) 0.028(9) 0.043(15) -0.001(8) 0.011(15) -0.002(9)
C5 0.08(2) 0.031(9) 0.043(14) 0.000(8) 0.010(15) -0.004(9)
C6 0.082(19) 0.031(9) 0.044(14) -0.001(8) 0.008(15) -0.003(9)
C7 0.060(17) 0.030(8) 0.049(11) -0.005(7) -0.022(10) -0.007(8)
N1 0.012(11) 0.011(9) 0.040(11) -0.002(8) -0.006(9) 0.009(8)
I1 0.102(3) 0.0140(13) 0.0185(14) 0.000 0.0059(18) 0.000
I2 0.0331(12) 0.0278(10) 0.0238(10) -0.0038(8) -0.0002(9) -0.0039(9)
I3 0.0431(13) 0.0223(10) 0.0258(10) 0.0077(8) 0.0018(9) -0.0013(9)
I4 0.0321(12) 0.0380(12) 0.0260(11) 0.0014(9) 0.0093(9) 0.0084(10)
I5 0.0371(12) 0.0454(12) 0.0200(9) 0.0069(10) -0.0022(10) -0.0186(10)
C8 0.08(3) 0.014(13) 0.09(2) 0.000 -0.03(2) 0.000
C9 0.050(18) 0.024(10) 0.057(18) 0.003(8) 0.003(15) -0.011(8)
C10 0.08(2) 0.024(10) 0.049(19) 0.003(7) -0.004(16) -0.012(8)
C11 0.10(3) 0.033(13) 0.07(2) 0.000 -0.023(19) 0.000
C12 0.08(3) 0.029(13) 0.06(3) 0.005(6) -0.01(2) -0.011(9)
N2 0.06(4) 0.021(16) 0.07(3) 0.006(13) -0.01(3) 0.003(13)
I6 0.106(6) 0.060(4) 0.081(5) -0.007(4) 0.042(4) -0.019(4)

loop_
_atom_type_symbol
_atom_type_description
_atom_type_scat_dispersion_real
_atom_type_scat_dispersion_imag
_atom_type_scat_source
C C 0.0033 0.0016 'International Tables Vol C Tables 4.2.6.8 and 6.1.1.4'
H H 0.0000 0.0000 'International Tables Vol C Tables 4.2.6.8 and 6.1.1.4'
N N 0.0061 0.0033 'International Tables Vol C Tables 4.2.6.8 and 6.1.1.4'
I I -0.4742 1.8119 'International Tables Vol C Tables 4.2.6.8 and 6.1.1.4'
Bi Bi -4.1077 10.2566 'International Tables Vol C Tables 4.2.6.8 and 6.1.1.4'

loop_
_geom_angle_atom_site_label_1
_geom_angle_atom_site_label_2
_geom_angle_atom_site_label_3
_geom_angle
_geom_angle_site_symmetry_1
_geom_angle_site_symmetry_3
_geom_angle_publ_flag
I3 Bi1 I4 92.57(7) . . ?
I3 Bi1 I2 91.54(7) . . ?
I4 Bi1 I2 93.07(7) . . ?
I3 Bi1 I5 91.95(7) . . ?
I4 Bi1 I5 93.42(7) . . ?
I2 Bi1 I5 172.49(7) . . ?
I3 Bi1 I1 174.45(7) . . ?
I4 Bi1 I1 89.20(6) . . ?
I2 Bi1 I1 93.62(6) . . ?
I5 Bi1 I1 82.68(5) . . ?
I3 Bi1 I5 95.72(7) . 2_655 ?
I4 Bi1 I5 171.18(7) . 2_655 ?
I2 Bi1 I5 89.74(7) . 2_655 ?
I5 Bi1 I5 83.30(8) . 2_655 ?
I1 Bi1 I5 82.28(5) . 2_655 ?
C6 C1 C2 126(3) . . ?
C6 C1 C7 116(3) . . ?
C2 C1 C7 118(3) . . ?
C1 C2 C3 115(3) . . ?
C1 C2 H2 122.3 . . ?
C3 C2 H2 122.3 . . ?
C2 C3 C4 122(3) . . ?
C2 C3 H3 119.2 . . ?
C4 C3 H3 119.2 . . ?
C3 C4 C5 119(3) . . ?
C3 C4 H4 120.3 . . ?
C5 C4 H4 120.3 . . ?
C6 C5 C4 120(3) . . ?
C6 C5 H5 119.8 . . ?
C4 C5 H5 119.8 . . ?
C1 C6 C5 116(3) . . ?
C1 C6 H6 121.8 . . ?
C5 C6 H6 121.8 . . ?
N1 C7 C1 112(2) . . ?
N1 C7 H7A 109.3 . . ?
C1 C7 H7A 109.3 . . ?
N1 C7 H7B 109.3 . . ?
C1 C7 H7B 109.3 . . ?
H7A C7 H7B 107.9 . . ?
C7 N1 H1A 109.5 . . ?
C7 N1 H1B 109.5 . . ?
H1A N1 H1B 109.5 . . ?
C7 N1 H1C 109.5 . . ?
H1A N1 H1C 109.5 . . ?
H1B N1 H1C 109.5 . . ?
Bi1 I1 Bi1 80.46(8) 2_655 . ?
Bi1 I5 Bi1 80.51(6) . 2_655 ?
C9 C8 C9 123(5) 2_556 . ?
C9 C8 H8 118.3 2_556 . ?
C9 C8 H8 118.3 . . ?
C8 C9 C10 118(4) . . ?
C8 C9 H9 120.8 . . ?
C10 C9 H9 120.8 . . ?
C9 C10 C11 118(3) . . ?
C9 C10 H10 121.0 . . ?
C11 C10 H10 121.1 . . ?
C10 C11 C10 123(4) . 2_556 ?
C10 C11 C12 117(4) . . ?
C10 C11 C12 116(4) 2_556 . ?
N2 C12 C11 105.7(19) . . ?
N2 C12 H12A 110.6 . . ?
C11 C12 H12A 110.6 . . ?
N2 C12 H12B 110.6 . . ?
C11 C12 H12B 110.6 . . ?
H12A C12 H12B 108.7 . . ?
C12 N2 H2A 109.5 . . ?
C12 N2 H2B 109.5 . . ?
H2A N2 H2B 109.5 . . ?
C12 N2 H2C 109.4 . . ?
H2A N2 H2C 109.5 . . ?
H2B N2 H2C 109.5 . . ?

loop_
_geom_bond_atom_site_label_1
_geom_bond_atom_site_label_2
_geom_bond_distance
_geom_bond_site_symmetry_2
_geom_bond_publ_flag
Bi1 I3 2.954(2) . ?
Bi1 I4 2.966(2) . ?
Bi1 I2 2.983(2) . ?
Bi1 I5 3.206(2) . ?
Bi1 I1 3.221(2) . ?
Bi1 I5 3.232(2) 2_655 ?
C1 C6 1.380(19) . ?
C1 C2 1.395(19) . ?
C1 C7 1.504(19) . ?
C2 C3 1.396(19) . ?
C2 H2 0.9500 . ?
C3 C4 1.398(19) . ?
C3 H3 0.9500 . ?
C4 C5 1.399(19) . ?
C4 H4 0.9500 . ?
C5 C6 1.396(19) . ?
C5 H5 0.9500 . ?
C6 H6 0.9500 . ?
C7 N1 1.480(18) . ?
C7 H7A 0.9900 . ?
C7 H7B 0.9900 . ?
N1 H1A 0.9100 . ?
N1 H1B 0.9100 . ?
N1 H1C 0.9100 . ?
I1 Bi1 3.221(2) 2_655 ?
I5 Bi1 3.232(2) 2_655 ?
C8 C9 1.385(19) 2_556 ?
C8 C9 1.386(19) . ?
C8 H8 0.9500 . ?
C9 C10 1.393(19) . ?
C9 H9 0.9500 . ?
C10 C11 1.395(19) . ?
C10 H10 0.9500 . ?
C11 C10 1.395(19) 2_556 ?
C11 C12 1.51(2) . ?
C12 N2 1.47(2) . ?
C12 H12A 0.9900 . ?
C12 H12B 0.9900 . ?
N2 H2A 0.9100 . ?
N2 H2B 0.9100 . ?
N2 H2C 0.9100 . ?
I6 I6 1.875(19) 5_576 ?

loop_
_geom_hbond_atom_site_label_D
_geom_hbond_atom_site_label_H
_geom_hbond_atom_site_label_A
_geom_hbond_distance_DH
_geom_hbond_distance_HA
_geom_hbond_distance_DA
_geom_hbond_angle_DHA
_geom_hbond_site_symmetry_A
C7 H7A I3 0.99 3.28 4.23(5) 161.3 7_666
C7 H7B I5 0.99 3.30 3.82(3) 114.0 8_566
N1 H1A I2 0.91 3.30 3.93(2) 128.2 7_666
N1 H1A I4 0.91 3.02 3.81(2) 145.8 7_566
N1 H1C I3 0.91 2.88 3.70(2) 151.3 7_566
N1 H1B I2 0.91 2.89 3.79(3) 171.8 .
N2 H2A I5 0.91 3.04 3.90(6) 158.0 5_576
N2 H2B I2 0.91 3.23 3.81(6) 123.0 5_676

loop_
_geom_torsion_atom_site_label_1
_geom_torsion_atom_site_label_2
_geom_torsion_atom_site_label_3
_geom_torsion_atom_site_label_4
_geom_torsion
_geom_torsion_site_symmetry_1
_geom_torsion_site_symmetry_2
_geom_torsion_site_symmetry_3
_geom_torsion_site_symmetry_4
_geom_torsion_publ_flag
C6 C1 C2 C3 -6(7) . . . . ?
C7 C1 C2 C3 178(3) . . . . ?
C1 C2 C3 C4 1(6) . . . . ?
C2 C3 C4 C5 9(7) . . . . ?
C3 C4 C5 C6 -14(7) . . . . ?
C2 C1 C6 C5 2(7) . . . . ?
C7 C1 C6 C5 177(4) . . . . ?
C4 C5 C6 C1 9(7) . . . . ?
C6 C1 C7 N1 109(4) . . . . ?
C2 C1 C7 N1 -75(5) . . . . ?
C9 C8 C9 C10 -4(3) 2_556 . . . ?
C8 C9 C10 C11 8(6) . . . . ?
C9 C10 C11 C10 -4(3) . . . 2_556 ?
C9 C10 C11 C12 152(4) . . . . ?
C10 C11 C12 N2 107(6) . . . . ?
C10 C11 C12 N2 -95(6) 2_556 . . . ?
